data_4068693
loop_
_publ_author_name
'Pad\<elkov\'a, Zde\<nka'
'Va\<nk\'atov\'a, Hana'
'C\'isa\<rov\'a, Ivana'
'Nechaev, Mikhail S.'
'Zevaco, Thomas A.'
'Walter, Olaf'
'R\%u\<zi\<cka, Ale\<s'

_publ_section_title
;
 Reactivity of a C,N-Chelated Stannoxane&#x2020;
;
_journal_issue 8
_journal_name_full Organometallics
_journal_page_first 2629
_journal_paper_doi 10.1021/om801037b
_journal_volume 28
_journal_year 2009
_chemical_formula_moiety 'C54 H54 N2 O2 Si2 Sn'
_chemical_formula_sum 'C54 H54 N2 O2 Si2 Sn'
_chemical_formula_weight 937.88
_chemical_name_systematic
;
 ?
;
_space_group_IT_number 2
_symmetry_cell_setting triclinic
_symmetry_space_group_name_Hall '-P 1'
_symmetry_space_group_name_H-M 'P -1'
_atom_sites_solution_hydrogens geom
_atom_sites_solution_primary direct
_atom_sites_solution_secondary difmap
_audit_creation_method SHELXL-97
_cell_angle_alpha 104.231(6)
_cell_angle_beta 90.922(8)
_cell_angle_gamma 95.977(8)
_cell_formula_units_Z 4
_cell_length_a 10.6860(13)
_cell_length_b 21.286(2)
_cell_length_c 21.891(2)
_cell_measurement_reflns_used 71820
_cell_measurement_temperature 150(2)
_cell_measurement_theta_max 27.5
_cell_measurement_theta_min 1
_cell_volume 4795.8(9)
_computing_structure_refinement 'SHELXL-97 (Sheldrick, 2008)'
_diffrn_ambient_temperature 150(2)
_diffrn_measured_fraction_theta_full 0.985
_diffrn_measured_fraction_theta_max 0.985
_diffrn_radiation_monochromator graphite
_diffrn_radiation_source 'fine-focus sealed tube'
_diffrn_radiation_type MoK\a
_diffrn_radiation_wavelength 0.71073
_diffrn_reflns_av_R_equivalents 0.1060
_diffrn_reflns_av_sigmaI/netI 0.0784
_diffrn_reflns_limit_h_max 13
_diffrn_reflns_limit_h_min -13
_diffrn_reflns_limit_k_max 26
_diffrn_reflns_limit_k_min -26
_diffrn_reflns_limit_l_max 27
_diffrn_reflns_limit_l_min -27
_diffrn_reflns_number 71758
_diffrn_reflns_theta_full 26.37
_diffrn_reflns_theta_max 26.37
_diffrn_reflns_theta_min 4.09
_exptl_absorpt_coefficient_mu 0.625
_exptl_absorpt_correction_T_max 0.960
_exptl_absorpt_correction_T_min 0.839
_exptl_absorpt_correction_type integration
_exptl_absorpt_process_details
;
Gaussian integration (Coppens, 1970)
;
_exptl_crystal_colour colurless
_exptl_crystal_density_diffrn 1.299
_exptl_crystal_density_method 'not measured'
_exptl_crystal_description plate
_exptl_crystal_F_000 1944
_exptl_crystal_size_max 0.381
_exptl_crystal_size_mid 0.132
_exptl_crystal_size_min 0.066
_refine_diff_density_max 0.628
_refine_diff_density_min -1.140
_refine_diff_density_rms 0.083
_refine_ls_extinction_method none
_refine_ls_goodness_of_fit_ref 1.184
_refine_ls_hydrogen_treatment constr
_refine_ls_matrix_type full
_refine_ls_number_parameters 1212
_refine_ls_number_reflns 19340
_refine_ls_number_restraints 320
_refine_ls_restrained_S_all 1.177
_refine_ls_R_factor_all 0.1046
_refine_ls_R_factor_gt 0.0566
_refine_ls_shift/su_max 0.002
_refine_ls_shift/su_mean 0.000
_refine_ls_structure_factor_coef Fsqd
_refine_ls_weighting_details 'calc w=1/[\s^2^(Fo^2^)+(0.0158P)^2^+6.4685P] where P=(Fo^2^+2Fc^2^)/3'
_refine_ls_weighting_scheme calc
_refine_ls_wR_factor_gt 0.1011
_refine_ls_wR_factor_ref 0.1240
_reflns_number_gt 13010
_reflns_number_total 19340
_reflns_threshold_expression >2sigma(I)
_cod_data_source_file om801037b_si_001.cif
_cod_data_source_block 2d
_cod_depositor_comments
;
The following automatic conversions were performed:

'_symmetry_cell_setting' value 'Triclinic' changed to 'triclinic'
according to /home/saulius/struct/CIF-dictionaries/cif_core.dic
dictionary named 'cif_core.dic' version 2.4.2 from 2011-04-26.

Automatic conversion script
Id: cif_fix_values 1715 2011-07-08 13:25:40Z adriana 
;
_cod_original_sg_symbol_H-M P-1
_cod_database_code 4068693

loop_
_symmetry_equiv_pos_as_xyz
'x, y, z'
'-x, -y, -z'

loop_
_atom_site_label
_atom_site_type_symbol
_atom_site_fract_x
_atom_site_fract_y
_atom_site_fract_z
_atom_site_U_iso_or_equiv
_atom_site_adp_type
_atom_site_occupancy
_atom_site_symmetry_multiplicity
_atom_site_calc_flag
_atom_site_refinement_flags
_atom_site_disorder_assembly
_atom_site_disorder_group
Sn1 Sn 1.12545(3) 0.236559(14) 0.614228(14) 0.03429(8) Uani 1 1 d . . .
Sn2 Sn 0.66863(3) 0.270204(15) 0.110325(17) 0.04858(10) Uani 1 1 d . . .
Si1 Si 0.90545(13) 0.29089(6) 0.51804(6) 0.0397(3) Uani 1 1 d . . .
Si2 Si 0.87996(12) 0.17375(6) 0.70002(6) 0.0372(3) Uani 1 1 d . . .
Si3 Si 0.43004(14) 0.18950(7) -0.00762(7) 0.0492(3) Uani 1 1 d . . .
Si4 Si 0.44202(15) 0.32633(7) 0.22443(7) 0.0500(3) Uani 1 1 d . . .
O1 O 1.0033(3) 0.26250(15) 0.55672(14) 0.0473(8) Uani 1 1 d . . .
O2 O 0.9935(3) 0.19965(15) 0.66321(14) 0.0453(8) Uani 1 1 d . . .
O3 O 0.5388(4) 0.22456(17) 0.04382(18) 0.0648(10) Uani 1 1 d . A .
O4 O 0.5482(4) 0.30690(16) 0.17541(17) 0.0609(10) Uani 1 1 d . A .
N1 N 1.2903(4) 0.2233(2) 0.69782(18) 0.0495(10) Uani 1 1 d . . .
N2 N 1.3057(4) 0.26411(19) 0.53578(19) 0.0495(10) Uani 1 1 d . . .
N3 N 0.8379(5) 0.2461(2) 0.0220(2) 0.0658(13) Uani 1 1 d . . .
N4A N 0.8552(13) 0.3151(5) 0.1981(8) 0.063(4) Uani 0.546(9) 1 d PD A 1
N4B N 0.8299(14) 0.3048(6) 0.2127(7) 0.056(5) Uani 0.454(9) 1 d PD A 2
C1 C 0.9887(5) 0.3497(2) 0.4770(2) 0.0477(12) Uani 1 1 d . . .
C2 C 1.0388(6) 0.4111(3) 0.5108(3) 0.0645(15) Uani 1 1 d . . .
H2 H 1.0237 0.4247 0.5545 0.077 Uiso 1 1 calc R . .
C3 C 1.1103(7) 0.4533(3) 0.4827(4) 0.0809(19) Uani 1 1 d . . .
H3 H 1.1440 0.4951 0.5072 0.097 Uiso 1 1 calc R . .
C4 C 1.1327(8) 0.4354(4) 0.4206(4) 0.106(3) Uani 1 1 d . . .
H4 H 1.1823 0.4641 0.4012 0.127 Uiso 1 1 calc R . .
C5 C 1.0837(10) 0.3767(4) 0.3871(4) 0.132(4) Uani 1 1 d . . .
H5 H 1.0975 0.3642 0.3432 0.158 Uiso 1 1 calc R . .
C6 C 1.0131(8) 0.3333(3) 0.4144(3) 0.090(2) Uani 1 1 d . . .
H6 H 0.9812 0.2915 0.3892 0.108 Uiso 1 1 calc R . .
C7 C 0.7929(4) 0.3362(2) 0.5719(2) 0.0417(11) Uani 1 1 d . . .
C8 C 0.7279(5) 0.3845(2) 0.5566(2) 0.0519(12) Uani 1 1 d . . .
H8 H 0.7402 0.3942 0.5169 0.062 Uiso 1 1 calc R . .
C9 C 0.6476(5) 0.4180(2) 0.5965(3) 0.0620(15) Uani 1 1 d . . .
H9 H 0.6050 0.4502 0.5843 0.074 Uiso 1 1 calc R . .
C10 C 0.6276(5) 0.4052(3) 0.6550(3) 0.0612(15) Uani 1 1 d . . .
H10 H 0.5725 0.4288 0.6832 0.073 Uiso 1 1 calc R . .
C11 C 0.6900(5) 0.3573(3) 0.6713(2) 0.0562(13) Uani 1 1 d . . .
H11 H 0.6768 0.3477 0.7110 0.067 Uiso 1 1 calc R . .
C12 C 0.7706(5) 0.3236(2) 0.6306(2) 0.0454(11) Uani 1 1 d . . .
H12 H 0.8122 0.2910 0.6427 0.054 Uiso 1 1 calc R . .
C13 C 0.8181(5) 0.2232(2) 0.4562(2) 0.0499(12) Uani 1 1 d . . .
C14 C 0.7081(6) 0.2321(3) 0.4256(3) 0.0708(17) Uani 1 1 d . . .
H14 H 0.6775 0.2736 0.4369 0.085 Uiso 1 1 calc R . .
C15 C 0.6424(8) 0.1837(4) 0.3800(3) 0.105(3) Uani 1 1 d . . .
H15 H 0.5685 0.1918 0.3599 0.126 Uiso 1 1 calc R . .
C16 C 0.6841(10) 0.1237(4) 0.3637(3) 0.117(3) Uani 1 1 d . . .
H16 H 0.6383 0.0897 0.3324 0.140 Uiso 1 1 calc R . .
C17 C 0.7920(10) 0.1120(3) 0.3922(3) 0.108(3) Uani 1 1 d . . .
H17 H 0.8202 0.0700 0.3805 0.130 Uiso 1 1 calc R . .
C18 C 0.8608(7) 0.1616(3) 0.4384(3) 0.0780(19) Uani 1 1 d . . .
H18 H 0.9358 0.1535 0.4576 0.094 Uiso 1 1 calc R . .
C19 C 0.7455(4) 0.1308(2) 0.6455(2) 0.0424(11) Uani 1 1 d . . .
C20 C 0.7265(5) 0.1435(2) 0.5866(2) 0.0544(13) Uani 1 1 d . . .
H20 H 0.7859 0.1734 0.5734 0.065 Uiso 1 1 calc R . .
C21 C 0.6245(6) 0.1140(3) 0.5471(3) 0.0659(16) Uani 1 1 d . . .
H21 H 0.6141 0.1239 0.5075 0.079 Uiso 1 1 calc R . .
C22 C 0.5386(6) 0.0707(3) 0.5645(3) 0.078(2) Uani 1 1 d . . .
H22 H 0.4677 0.0509 0.5372 0.094 Uiso 1 1 calc R . .
C23 C 0.5540(6) 0.0555(3) 0.6216(3) 0.0746(18) Uani 1 1 d . . .
H23 H 0.4948 0.0246 0.6335 0.089 Uiso 1 1 calc R . .
C24 C 0.6558(5) 0.0852(2) 0.6612(3) 0.0551(13) Uani 1 1 d . . .
H24 H 0.6656 0.0744 0.7004 0.066 Uiso 1 1 calc R . .
C25 C 0.9282(5) 0.1135(2) 0.7437(2) 0.0457(11) Uani 1 1 d . . .
C26 C 0.9400(6) 0.1278(3) 0.8085(2) 0.0657(16) Uani 1 1 d . . .
H26 H 0.9213 0.1691 0.8326 0.079 Uiso 1 1 calc R . .
C27 C 0.9787(8) 0.0831(4) 0.8391(3) 0.098(3) Uani 1 1 d . . .
H27 H 0.9882 0.0944 0.8838 0.117 Uiso 1 1 calc R . .
C28 C 1.0031(8) 0.0235(4) 0.8060(4) 0.106(3) Uani 1 1 d . . .
H28 H 1.0279 -0.0072 0.8274 0.127 Uiso 1 1 calc R . .
C29 C 0.9920(7) 0.0076(3) 0.7419(4) 0.089(2) Uani 1 1 d . . .
H29 H 1.0110 -0.0340 0.7185 0.106 Uiso 1 1 calc R . .
C30 C 0.9533(6) 0.0518(2) 0.7106(3) 0.0640(15) Uani 1 1 d . . .
H30 H 0.9436 0.0399 0.6659 0.077 Uiso 1 1 calc R . .
C31 C 0.8245(5) 0.2436(2) 0.76027(19) 0.0397(10) Uani 1 1 d . . .
C32 C 0.9009(5) 0.3019(2) 0.7827(2) 0.0517(13) Uani 1 1 d . . .
H32 H 0.9829 0.3067 0.7671 0.062 Uiso 1 1 calc R . .
C33 C 0.8609(7) 0.3533(2) 0.8270(3) 0.0672(16) Uani 1 1 d . . .
H33 H 0.9146 0.3930 0.8409 0.081 Uiso 1 1 calc R . .
C34 C 0.7446(7) 0.3472(3) 0.8508(3) 0.0696(17) Uani 1 1 d . . .
H34 H 0.7178 0.3822 0.8820 0.084 Uiso 1 1 calc R . .
C35 C 0.6659(6) 0.2901(3) 0.8296(2) 0.0661(16) Uani 1 1 d . . .
H35 H 0.5840 0.2861 0.8454 0.079 Uiso 1 1 calc R . .
C36 C 0.7057(5) 0.2387(2) 0.7853(2) 0.0514(12) Uani 1 1 d . . .
H36 H 0.6511 0.1993 0.7716 0.062 Uiso 1 1 calc R . .
C37 C 1.1739(5) 0.3307(2) 0.6766(2) 0.0416(11) Uani 1 1 d . . .
C38 C 1.2760(5) 0.3406(2) 0.7189(2) 0.0525(13) Uani 1 1 d . . .
C39 C 1.2976(7) 0.4000(3) 0.7641(3) 0.0708(17) Uani 1 1 d . . .
H39 H 1.3671 0.4075 0.7935 0.085 Uiso 1 1 calc R . .
C40 C 1.2196(7) 0.4474(3) 0.7664(3) 0.0764(19) Uani 1 1 d . . .
H40 H 1.2347 0.4874 0.7979 0.092 Uiso 1 1 calc R . .
C41 C 1.1199(6) 0.4379(2) 0.7238(3) 0.0654(16) Uani 1 1 d . . .
H41 H 1.0663 0.4711 0.7252 0.078 Uiso 1 1 calc R . .
C42 C 1.0983(5) 0.3797(2) 0.6790(2) 0.0498(12) Uani 1 1 d . . .
H42 H 1.0299 0.3732 0.6490 0.060 Uiso 1 1 calc R . .
C43 C 1.3615(6) 0.2882(3) 0.7148(3) 0.0688(16) Uani 1 1 d . . .
H43A H 1.4245 0.2914 0.6827 0.083 Uiso 1 1 calc R . .
H43B H 1.4072 0.2946 0.7559 0.083 Uiso 1 1 calc R . .
C44 C 1.3757(6) 0.1728(3) 0.6784(3) 0.0792(19) Uani 1 1 d . . .
H44A H 1.4218 0.1802 0.6421 0.119 Uiso 1 1 calc R . .
H44B H 1.3266 0.1298 0.6669 0.119 Uiso 1 1 calc R . .
H44C H 1.4355 0.1748 0.7134 0.119 Uiso 1 1 calc R . .
C45 C 1.2242(6) 0.2109(3) 0.7529(2) 0.0658(16) Uani 1 1 d . . .
H45A H 1.2860 0.2121 0.7869 0.099 Uiso 1 1 calc R . .
H45B H 1.1752 0.1678 0.7411 0.099 Uiso 1 1 calc R . .
H45C H 1.1676 0.2444 0.7674 0.099 Uiso 1 1 calc R . .
C46 C 1.1639(4) 0.1483(2) 0.5519(2) 0.0390(10) Uani 1 1 d . . .
C47 C 1.2178(5) 0.1513(2) 0.4949(2) 0.0485(12) Uani 1 1 d . . .
C48 C 1.2394(6) 0.0932(3) 0.4525(3) 0.0625(15) Uani 1 1 d . . .
H48 H 1.2765 0.0945 0.4136 0.075 Uiso 1 1 calc R . .
C49 C 1.2080(6) 0.0346(3) 0.4661(3) 0.0683(17) Uani 1 1 d . . .
H49 H 1.2241 -0.0045 0.4368 0.082 Uiso 1 1 calc R . .
C50 C 1.1538(6) 0.0315(2) 0.5210(3) 0.0663(16) Uani 1 1 d . . .
H50 H 1.1312 -0.0095 0.5300 0.080 Uiso 1 1 calc R . .
C51 C 1.1316(5) 0.0886(2) 0.5643(2) 0.0518(12) Uani 1 1 d . . .
H51 H 1.0937 0.0864 0.6027 0.062 Uiso 1 1 calc R . .
C52 C 1.2494(6) 0.2160(3) 0.4799(2) 0.0594(14) Uani 1 1 d . . .
H52A H 1.3091 0.2115 0.4454 0.071 Uiso 1 1 calc R . .
H52B H 1.1719 0.2309 0.4655 0.071 Uiso 1 1 calc R . .
C53 C 1.3076(6) 0.3309(3) 0.5282(3) 0.0774(18) Uani 1 1 d . . .
H53A H 1.3513 0.3343 0.4900 0.116 Uiso 1 1 calc R . .
H53B H 1.3517 0.3615 0.5649 0.116 Uiso 1 1 calc R . .
H53C H 1.2210 0.3413 0.5247 0.116 Uiso 1 1 calc R . .
C54 C 1.4362(3) 0.2513(3) 0.54526(17) 0.0775(18) Uani 1 1 d . . .
H54A H 1.4367 0.2069 0.5506 0.116 Uiso 1 1 calc R . .
H54B H 1.4748 0.2826 0.5831 0.116 Uiso 1 1 calc R . .
H54C H 1.4842 0.2557 0.5085 0.116 Uiso 1 1 calc R . .
C55A C 0.3047(3) 0.14054(16) 0.02297(15) 0.055(8) Uani 0.408(10) 1 d PRU A 1
C56A C 0.2511(3) 0.17141(16) 0.07819(15) 0.051(4) Uani 0.408(10) 1 d PRU A 1
H56A H 0.2767 0.2161 0.0973 0.061 Uiso 0.408(10) 1 calc PR A 1
C57A C 0.1600(3) 0.13685(15) 0.10547(15) 0.073(5) Uani 0.408(10) 1 d PRU A 1
H57A H 0.1233 0.1579 0.1432 0.088 Uiso 0.408(10) 1 calc PR A 1
C58A C 0.1225(3) 0.07141(15) 0.07753(16) 0.098(7) Uani 0.408(10) 1 d PRU A 1
H58A H 0.0602 0.0478 0.0962 0.118 Uiso 0.408(10) 1 calc PR A 1
C59A C 0.1761(3) 0.04053(15) 0.02230(15) 0.093(6) Uani 0.408(10) 1 d PRU A 1
H59A H 0.1505 -0.0042 0.0032 0.111 Uiso 0.408(10) 1 calc PR A 1
C60A C 0.2672(3) 0.07510(16) -0.00498(15) 0.074(5) Uani 0.408(10) 1 d PRU A 1
H60A H 0.3039 0.0540 -0.0427 0.089 Uiso 0.408(10) 1 calc PR A 1
C55B C 0.3016(3) 0.14297(16) 0.02675(15) 0.052(6) Uani 0.592(10) 1 d PRU A 2
C56B C 0.2749(3) 0.16095(16) 0.09022(15) 0.055(3) Uani 0.592(10) 1 d PRU A 2
H56B H 0.3253 0.1960 0.1182 0.066 Uiso 0.592(10) 1 calc PR A 2
C57B C 0.1743(3) 0.12767(15) 0.11280(15) 0.083(4) Uani 0.592(10) 1 d PRU A 2
H57B H 0.1560 0.1400 0.1562 0.099 Uiso 0.592(10) 1 calc PR A 2
C58B C 0.1004(3) 0.07640(15) 0.07193(16) 0.120(6) Uani 0.592(10) 1 d PRU A 2
H58B H 0.0317 0.0537 0.0874 0.144 Uiso 0.592(10) 1 calc PR A 2
C59B C 0.1272(3) 0.05842(15) 0.00847(15) 0.109(5) Uani 0.592(10) 1 d PRU A 2
H59B H 0.0767 0.0234 -0.0195 0.130 Uiso 0.592(10) 1 calc PR A 2
C60B C 0.2277(3) 0.09170(16) -0.01412(15) 0.075(4) Uani 0.592(10) 1 d PRU A 2
H60B H 0.2460 0.0794 -0.0575 0.090 Uiso 0.592(10) 1 calc PR A 2
C61 C 0.3575(5) 0.2522(2) -0.0398(2) 0.0471(12) Uani 1 1 d . A .
C62 C 0.4257(6) 0.3111(3) -0.0396(3) 0.0629(15) Uani 1 1 d . . .
H62 H 0.5096 0.3204 -0.0223 0.076 Uiso 1 1 calc R A .
C63 C 0.3733(8) 0.3569(3) -0.0642(3) 0.0784(19) Uani 1 1 d . A .
H63 H 0.4222 0.3969 -0.0640 0.094 Uiso 1 1 calc R . .
C64 C 0.2536(8) 0.3457(4) -0.0886(3) 0.0766(19) Uani 1 1 d . . .
H64 H 0.2191 0.3777 -0.1052 0.092 Uiso 1 1 calc R A .
C65 C 0.1819(6) 0.2880(4) -0.0893(2) 0.0715(18) Uani 1 1 d . A .
H65 H 0.0976 0.2800 -0.1062 0.086 Uiso 1 1 calc R . .
C66 C 0.2342(6) 0.2415(3) -0.0651(2) 0.0610(14) Uani 1 1 d . . .
H66 H 0.1847 0.2016 -0.0657 0.073 Uiso 1 1 calc R A .
C67A C 0.487(2) 0.1255(11) -0.0711(13) 0.064(6) Uani 0.43(5) 1 d PGU A 1
C68A C 0.548(3) 0.0763(13) -0.0557(12) 0.078(7) Uani 0.43(5) 1 d PGU A 1
H68A H 0.5503 0.0725 -0.0134 0.093 Uiso 0.43(5) 1 calc PR A 1
C69A C 0.604(3) 0.0329(13) -0.1022(16) 0.119(9) Uani 0.43(5) 1 d PGU A 1
H69A H 0.6455 -0.0007 -0.0917 0.143 Uiso 0.43(5) 1 calc PR A 1
C70A C 0.600(3) 0.0385(11) -0.1642(16) 0.122(10) Uani 0.43(5) 1 d PGU A 1
H70A H 0.6388 0.0088 -0.1960 0.146 Uiso 0.43(5) 1 calc PR A 1
C71A C 0.540(4) 0.0876(12) -0.1796(14) 0.109(9) Uani 0.43(5) 1 d PGU A 1
H71A H 0.5368 0.0914 -0.2219 0.131 Uiso 0.43(5) 1 calc PR A 1
C72A C 0.483(3) 0.1311(11) -0.1330(14) 0.084(7) Uani 0.43(5) 1 d PGU A 1
H72A H 0.4416 0.1646 -0.1435 0.101 Uiso 0.43(5) 1 calc PR A 1
C67B C 0.4906(16) 0.1307(7) -0.0796(8) 0.058(4) Uani 0.57(5) 1 d PGU A 2
C68B C 0.5829(19) 0.0916(10) -0.0715(10) 0.089(5) Uani 0.57(5) 1 d PGU A 2
H68B H 0.6194 0.0956 -0.0307 0.107 Uiso 0.57(5) 1 calc PR A 2
C69B C 0.6218(14) 0.0467(9) -0.1232(12) 0.107(6) Uani 0.57(5) 1 d PGU A 2
H69B H 0.6849 0.0200 -0.1177 0.129 Uiso 0.57(5) 1 calc PR A 2
C70B C 0.568(2) 0.0408(7) -0.1829(9) 0.112(7) Uani 0.57(5) 1 d PGU A 2
H70B H 0.5950 0.0101 -0.2182 0.134 Uiso 0.57(5) 1 calc PR A 2
C71B C 0.476(3) 0.0798(9) -0.1910(7) 0.101(7) Uani 0.57(5) 1 d PGU A 2
H71B H 0.4396 0.0758 -0.2319 0.121 Uiso 0.57(5) 1 calc PR A 2
C72B C 0.437(2) 0.1248(8) -0.1394(9) 0.078(5) Uani 0.57(5) 1 d PGU A 2
H72B H 0.3742 0.1515 -0.1449 0.093 Uiso 0.57(5) 1 calc PR A 2
C73 C 0.3618(6) 0.2523(3) 0.2455(3) 0.0608(15) Uani 1 1 d . A .
C74 C 0.4220(7) 0.1961(3) 0.2375(3) 0.0784(19) Uani 1 1 d . . .
H74 H 0.5016 0.1948 0.2188 0.094 Uiso 1 1 calc R A .
C75 C 0.3687(10) 0.1422(4) 0.2560(4) 0.104(3) Uani 1 1 d . A .
H75 H 0.4106 0.1040 0.2494 0.125 Uiso 1 1 calc R . .
C76 C 0.2573(10) 0.1441(4) 0.2834(4) 0.105(3) Uani 1 1 d . . .
H76 H 0.2219 0.1070 0.2966 0.126 Uiso 1 1 calc R A .
C77 C 0.1937(9) 0.1974(5) 0.2927(4) 0.111(3) Uani 1 1 d . A .
H77 H 0.1149 0.1980 0.3122 0.133 Uiso 1 1 calc R . .
C78 C 0.2478(8) 0.2518(4) 0.2728(4) 0.094(2) Uani 1 1 d . . .
H78 H 0.2037 0.2892 0.2784 0.113 Uiso 1 1 calc R A .
C79 C 0.3294(5) 0.3727(2) 0.1913(2) 0.0471(11) Uani 1 1 d . A .
C80 C 0.3017(6) 0.3589(3) 0.1268(2) 0.0601(14) Uani 1 1 d . . .
H80 H 0.3357 0.3231 0.0999 0.072 Uiso 1 1 calc R A .
C81 C 0.2272(6) 0.3948(3) 0.1004(3) 0.0714(17) Uani 1 1 d . A .
H81 H 0.2103 0.3838 0.0561 0.086 Uiso 1 1 calc R . .
C82 C 0.1774(7) 0.4466(3) 0.1383(3) 0.0780(19) Uani 1 1 d . . .
H82 H 0.1264 0.4720 0.1203 0.094 Uiso 1 1 calc R A .
C83 C 0.2010(6) 0.4617(3) 0.2021(3) 0.0769(18) Uani 1 1 d . A .
H83 H 0.1660 0.4975 0.2286 0.092 Uiso 1 1 calc R . .
C84 C 0.2752(5) 0.4253(3) 0.2278(3) 0.0594(14) Uani 1 1 d . . .
H84 H 0.2902 0.4364 0.2723 0.071 Uiso 1 1 calc R A .
C85 C 0.5074(5) 0.3828(3) 0.3006(2) 0.0531(13) Uani 1 1 d . A .
C86 C 0.5725(6) 0.4434(3) 0.3017(3) 0.0611(14) Uani 1 1 d . . .
H86 H 0.5828 0.4557 0.2631 0.073 Uiso 1 1 calc R A .
C87 C 0.6222(6) 0.4858(3) 0.3564(3) 0.0697(16) Uani 1 1 d . A .
H87 H 0.6686 0.5259 0.3548 0.084 Uiso 1 1 calc R . .
C88 C 0.6054(6) 0.4708(3) 0.4134(3) 0.0785(19) Uani 1 1 d . . .
H88 H 0.6381 0.5005 0.4515 0.094 Uiso 1 1 calc R A .
C89 C 0.5412(7) 0.4127(4) 0.4141(3) 0.093(2) Uani 1 1 d . A .
H89 H 0.5299 0.4018 0.4533 0.111 Uiso 1 1 calc R . .
C90 C 0.4915(7) 0.3685(3) 0.3591(3) 0.0794(19) Uani 1 1 d . . .
H90 H 0.4464 0.3283 0.3614 0.095 Uiso 1 1 calc R A .
C91 C 0.7223(5) 0.3583(2) 0.0824(2) 0.0543(13) Uani 1 1 d . A .
C92 C 0.8289(6) 0.3634(3) 0.0481(3) 0.0727(17) Uani 1 1 d . . .
C93 C 0.8542(8) 0.4191(4) 0.0253(3) 0.098(3) Uani 1 1 d . A .
H93 H 0.9263 0.4234 0.0012 0.118 Uiso 1 1 calc R . .
C94 C 0.7773(11) 0.4671(4) 0.0372(4) 0.108(3) Uani 1 1 d . . .
H94 H 0.7973 0.5050 0.0222 0.130 Uiso 1 1 calc R A .
C95 C 0.6717(9) 0.4618(3) 0.0704(3) 0.092(2) Uani 1 1 d . A .
H95 H 0.6174 0.4952 0.0775 0.110 Uiso 1 1 calc R . .
C96 C 0.6438(6) 0.4072(2) 0.0937(3) 0.0657(16) Uani 1 1 d . . .
H96 H 0.5708 0.4034 0.1173 0.079 Uiso 1 1 calc R A .
C97 C 0.9125(6) 0.3094(4) 0.0358(3) 0.086(2) Uani 1 1 d . A .
H97A H 0.9654 0.3125 -0.0002 0.103 Uiso 1 1 calc R . .
H97B H 0.9691 0.3141 0.0733 0.103 Uiso 1 1 calc R . .
C98 C 0.9178(7) 0.1944(4) 0.0232(4) 0.100(2) Uani 1 1 d . . .
H98A H 0.9779 0.1918 -0.0104 0.151 Uiso 1 1 calc R . .
H98B H 0.8652 0.1526 0.0168 0.151 Uiso 1 1 calc R . .
H98C H 0.9639 0.2043 0.0641 0.151 Uiso 1 1 calc R . .
C99 C 0.7762(7) 0.2340(3) -0.0405(3) 0.0838(19) Uani 1 1 d . . .
H99A H 0.8395 0.2390 -0.0714 0.126 Uiso 1 1 calc R . .
H99B H 0.7148 0.2653 -0.0398 0.126 Uiso 1 1 calc R . .
H99C H 0.7329 0.1896 -0.0524 0.126 Uiso 1 1 calc R . .
C10A C 0.7159(9) 0.1911(5) 0.1442(4) 0.051(5) Uani 0.546(9) 1 d PGU A 1
C11A C 0.7726(8) 0.2064(3) 0.2045(4) 0.055(3) Uani 0.546(9) 1 d PGDU A 1
C12A C 0.7926(10) 0.1571(4) 0.2337(4) 0.080(4) Uani 0.546(9) 1 d PGU A 1
H12A H 0.8313 0.1676 0.2749 0.096 Uiso 0.546(9) 1 calc PR A 1
C13A C 0.7559(12) 0.0923(4) 0.2027(6) 0.088(5) Uani 0.546(9) 1 d PGU A 1
H13A H 0.7696 0.0586 0.2227 0.106 Uiso 0.546(9) 1 calc PR A 1
C14A C 0.6992(13) 0.0770(4) 0.1425(6) 0.081(5) Uani 0.546(9) 1 d PGU A 1
H14A H 0.6742 0.0327 0.1214 0.097 Uiso 0.546(9) 1 calc PR A 1
C15A C 0.6792(11) 0.1263(6) 0.1133(4) 0.068(4) Uani 0.546(9) 1 d PGU A 1
H15A H 0.6405 0.1158 0.0721 0.082 Uiso 0.546(9) 1 calc PR A 1
C16A C 0.8010(12) 0.2765(5) 0.2398(6) 0.070(4) Uani 0.546(9) 1 d PD A 1
H16A H 0.7227 0.2936 0.2569 0.083 Uiso 0.546(9) 1 calc PR A 1
H16B H 0.8611 0.2800 0.2757 0.083 Uiso 0.546(9) 1 calc PR A 1
C17A C 0.8536(12) 0.3850(4) 0.2281(6) 0.070(3) Uani 0.546(9) 1 d PD A 1
H17A H 0.8908 0.4108 0.2002 0.104 Uiso 0.546(9) 1 calc PR A 1
H17B H 0.9026 0.3963 0.2683 0.104 Uiso 0.546(9) 1 calc PR A 1
H17C H 0.7665 0.3943 0.2358 0.104 Uiso 0.546(9) 1 calc PR A 1
C18A C 0.9867(10) 0.3019(6) 0.1883(6) 0.084(4) Uani 0.546(9) 1 d PD A 1
H18A H 1.0242 0.3270 0.1599 0.126 Uiso 0.546(9) 1 calc PR A 1
H18B H 0.9893 0.2552 0.1695 0.126 Uiso 0.546(9) 1 calc PR A 1
H18C H 1.0344 0.3146 0.2289 0.126 Uiso 0.546(9) 1 calc PR A 1
C10B C 0.7100(11) 0.1857(5) 0.1382(5) 0.051(5) Uani 0.454(9) 1 d PGU A 2
C11B C 0.8150(9) 0.1871(4) 0.1770(5) 0.057(3) Uani 0.454(9) 1 d PGDU A 2
C12B C 0.8381(10) 0.1316(5) 0.1961(6) 0.072(4) Uani 0.454(9) 1 d PGU A 2
H12B H 0.9098 0.1325 0.2226 0.087 Uiso 0.454(9) 1 calc PR A 2
C13B C 0.7561(13) 0.0746(4) 0.1763(7) 0.083(6) Uani 0.454(9) 1 d PGU A 2
H13B H 0.7719 0.0367 0.1894 0.100 Uiso 0.454(9) 1 calc PR A 2
C14B C 0.6511(12) 0.0732(5) 0.1375(7) 0.072(5) Uani 0.454(9) 1 d PGU A 2
H14B H 0.5950 0.0343 0.1240 0.087 Uiso 0.454(9) 1 calc PR A 2
C15B C 0.6280(10) 0.1288(7) 0.1185(6) 0.059(4) Uani 0.454(9) 1 d PGU A 2
H15B H 0.5562 0.1278 0.0919 0.070 Uiso 0.454(9) 1 calc PR A 2
C18B C 0.7680(13) 0.3074(7) 0.2719(6) 0.070(4) Uani 0.454(9) 1 d PD A 2
H18D H 0.7178 0.3444 0.2811 0.106 Uiso 0.454(9) 1 calc PR A 2
H18E H 0.8317 0.3128 0.3060 0.106 Uiso 0.454(9) 1 calc PR A 2
H18F H 0.7128 0.2668 0.2684 0.106 Uiso 0.454(9) 1 calc PR A 2
C17B C 0.9140(16) 0.3649(7) 0.2169(9) 0.091(6) Uiso 0.454(9) 1 d PD A 2
H17D H 0.9566 0.3620 0.1772 0.137 Uiso 0.454(9) 1 calc PR A 2
H17E H 0.9769 0.3708 0.2515 0.137 Uiso 0.454(9) 1 calc PR A 2
H17F H 0.8646 0.4022 0.2249 0.137 Uiso 0.454(9) 1 calc PR A 2
C16B C 0.9038(12) 0.2492(5) 0.1985(6) 0.067(4) Uiso 0.454(9) 1 d PD A 2
H16C H 0.9538 0.2480 0.2366 0.080 Uiso 0.454(9) 1 calc PR A 2
H16D H 0.9627 0.2534 0.1649 0.080 Uiso 0.454(9) 1 calc PR A 2

loop_
_atom_site_aniso_label
_atom_site_aniso_U_11
_atom_site_aniso_U_22
_atom_site_aniso_U_33
_atom_site_aniso_U_23
_atom_site_aniso_U_13
_atom_site_aniso_U_12
Sn1 0.03618(18) 0.03198(15) 0.03392(15) 0.00514(12) 0.00125(12) 0.00765(13)
Sn2 0.0421(2) 0.03654(17) 0.0647(2) 0.00899(16) -0.00668(17) 0.00335(15)
Si1 0.0446(8) 0.0355(6) 0.0392(7) 0.0096(5) -0.0056(6) 0.0057(6)
Si2 0.0384(7) 0.0347(6) 0.0375(6) 0.0061(5) 0.0046(5) 0.0063(5)
Si3 0.0446(8) 0.0435(7) 0.0548(8) 0.0064(6) -0.0040(7) -0.0003(6)
Si4 0.0522(9) 0.0425(7) 0.0544(8) 0.0117(6) -0.0021(7) 0.0024(6)
O1 0.052(2) 0.0449(17) 0.0461(18) 0.0099(14) -0.0107(15) 0.0156(16)
O2 0.0404(19) 0.0501(18) 0.0458(18) 0.0109(15) 0.0101(15) 0.0084(15)
O3 0.053(2) 0.057(2) 0.080(3) 0.0158(19) -0.022(2) -0.0049(18)
O4 0.061(3) 0.052(2) 0.071(2) 0.0138(18) 0.0082(19) 0.0154(19)
N1 0.042(2) 0.062(3) 0.043(2) 0.0074(19) -0.0026(19) 0.013(2)
N2 0.048(3) 0.043(2) 0.060(3) 0.016(2) 0.006(2) 0.0069(19)
N3 0.046(3) 0.077(3) 0.070(3) 0.009(3) 0.009(2) 0.008(3)
N4A 0.066(8) 0.047(6) 0.072(8) 0.008(5) 0.011(6) 0.009(6)
N4B 0.040(8) 0.064(9) 0.064(10) 0.020(7) -0.018(7) -0.002(7)
C1 0.047(3) 0.046(3) 0.053(3) 0.017(2) 0.000(2) 0.007(2)
C2 0.073(4) 0.047(3) 0.077(4) 0.025(3) 0.002(3) 0.003(3)
C3 0.081(5) 0.048(3) 0.118(6) 0.030(4) -0.004(4) 0.005(3)
C4 0.127(7) 0.071(5) 0.123(7) 0.036(5) 0.059(6) -0.007(5)
C5 0.187(10) 0.121(7) 0.079(5) 0.031(5) 0.050(6) -0.037(7)
C6 0.124(7) 0.075(4) 0.062(4) 0.014(3) 0.015(4) -0.021(4)
C7 0.039(3) 0.035(2) 0.051(3) 0.010(2) -0.004(2) 0.005(2)
C8 0.050(3) 0.047(3) 0.064(3) 0.024(2) 0.002(3) 0.010(2)
C9 0.055(4) 0.046(3) 0.091(4) 0.023(3) 0.006(3) 0.017(3)
C10 0.041(3) 0.052(3) 0.081(4) -0.001(3) 0.008(3) 0.005(3)
C11 0.055(3) 0.060(3) 0.054(3) 0.013(3) 0.003(3) 0.007(3)
C12 0.051(3) 0.043(2) 0.043(3) 0.010(2) -0.002(2) 0.008(2)
C13 0.057(3) 0.053(3) 0.036(2) 0.008(2) -0.004(2) -0.006(3)
C14 0.073(4) 0.077(4) 0.056(3) 0.013(3) -0.020(3) -0.005(3)
C15 0.106(7) 0.115(6) 0.077(5) 0.008(5) -0.040(4) -0.021(5)
C16 0.157(9) 0.101(6) 0.067(5) -0.001(4) -0.049(5) -0.040(6)
C17 0.184(10) 0.052(4) 0.072(5) -0.007(3) -0.017(5) -0.003(5)
C18 0.118(6) 0.050(3) 0.060(4) 0.003(3) -0.006(4) 0.010(4)
C19 0.040(3) 0.036(2) 0.046(3) -0.001(2) 0.005(2) 0.009(2)
C20 0.066(4) 0.042(3) 0.051(3) 0.003(2) -0.008(3) 0.009(3)
C21 0.064(4) 0.059(3) 0.066(4) -0.003(3) -0.019(3) 0.015(3)
C22 0.052(4) 0.070(4) 0.087(5) -0.032(4) -0.017(3) 0.021(3)
C23 0.044(4) 0.062(4) 0.100(5) -0.010(3) 0.011(3) -0.009(3)
C24 0.047(3) 0.051(3) 0.062(3) 0.005(2) 0.013(3) 0.003(3)
C25 0.046(3) 0.041(2) 0.055(3) 0.019(2) 0.010(2) 0.005(2)
C26 0.085(5) 0.070(4) 0.049(3) 0.019(3) 0.009(3) 0.028(3)
C27 0.128(7) 0.120(6) 0.071(4) 0.057(4) 0.017(4) 0.047(5)
C28 0.145(8) 0.100(6) 0.110(6) 0.075(5) 0.045(6) 0.064(6)
C29 0.113(6) 0.061(4) 0.113(6) 0.048(4) 0.041(5) 0.040(4)
C30 0.080(4) 0.047(3) 0.069(4) 0.020(3) 0.017(3) 0.013(3)
C31 0.048(3) 0.042(2) 0.032(2) 0.0120(19) 0.003(2) 0.013(2)
C32 0.061(4) 0.046(3) 0.044(3) 0.003(2) 0.004(2) 0.006(3)
C33 0.096(5) 0.041(3) 0.056(3) -0.004(2) 0.001(3) 0.006(3)
C34 0.090(5) 0.068(4) 0.048(3) -0.003(3) 0.010(3) 0.037(4)
C35 0.064(4) 0.090(4) 0.045(3) 0.008(3) 0.014(3) 0.030(4)
C36 0.045(3) 0.057(3) 0.048(3) 0.006(2) 0.007(2) 0.009(3)
C37 0.046(3) 0.038(2) 0.035(2) 0.0024(19) 0.002(2) -0.006(2)
C38 0.050(3) 0.056(3) 0.046(3) 0.008(2) 0.002(2) -0.004(3)
C39 0.083(5) 0.068(4) 0.049(3) 0.005(3) -0.015(3) -0.021(3)
C40 0.114(6) 0.041(3) 0.062(4) -0.004(3) 0.001(4) -0.010(3)
C41 0.084(5) 0.038(3) 0.067(4) 0.003(3) 0.004(3) 0.001(3)
C42 0.057(3) 0.034(2) 0.053(3) 0.005(2) -0.001(2) -0.003(2)
C43 0.047(4) 0.089(4) 0.068(4) 0.018(3) -0.008(3) 0.002(3)
C44 0.069(4) 0.096(5) 0.076(4) 0.017(4) 0.005(3) 0.039(4)
C45 0.062(4) 0.096(4) 0.049(3) 0.028(3) 0.000(3) 0.028(3)
C46 0.037(3) 0.034(2) 0.045(3) 0.0058(19) 0.002(2) 0.009(2)
C47 0.049(3) 0.049(3) 0.046(3) 0.005(2) 0.006(2) 0.013(2)
C48 0.062(4) 0.067(4) 0.049(3) -0.005(3) 0.007(3) 0.013(3)
C49 0.062(4) 0.050(3) 0.078(4) -0.017(3) -0.002(3) 0.021(3)
C50 0.062(4) 0.033(3) 0.098(5) 0.003(3) -0.003(3) 0.008(3)
C51 0.054(3) 0.040(3) 0.060(3) 0.009(2) 0.008(3) 0.006(2)
C52 0.070(4) 0.069(3) 0.041(3) 0.015(3) 0.017(3) 0.011(3)
C53 0.076(5) 0.060(3) 0.104(5) 0.037(4) 0.013(4) 0.003(3)
C54 0.052(4) 0.074(4) 0.109(5) 0.029(4) -0.004(3) 0.001(3)
C55A 0.053(18) 0.066(12) 0.051(12) 0.029(12) -0.009(11) -0.004(12)
C56A 0.048(8) 0.058(7) 0.057(8) 0.031(6) -0.019(6) 0.014(6)
C57A 0.071(12) 0.098(11) 0.060(9) 0.038(8) 0.001(8) 0.009(10)
C58A 0.082(14) 0.110(12) 0.109(15) 0.054(12) 0.019(10) -0.031(11)
C59A 0.098(14) 0.055(8) 0.132(15) 0.039(8) 0.016(11) -0.004(8)
C60A 0.094(13) 0.061(8) 0.071(10) 0.023(7) 0.009(8) 0.004(8)
C55B 0.056(13) 0.046(8) 0.050(8) 0.006(9) -0.006(8) -0.002(8)
C56B 0.067(7) 0.067(6) 0.041(4) 0.033(4) -0.014(4) 0.010(5)
C57B 0.088(10) 0.110(10) 0.057(6) 0.048(6) -0.015(6) -0.017(8)
C58B 0.131(13) 0.148(14) 0.077(8) 0.053(10) -0.003(8) -0.065(10)
C59B 0.116(11) 0.117(10) 0.074(7) 0.023(7) -0.012(7) -0.067(9)
C60B 0.084(8) 0.068(7) 0.063(6) 0.016(5) -0.008(5) -0.035(6)
C61 0.048(3) 0.057(3) 0.035(2) 0.007(2) 0.005(2) 0.008(2)
C62 0.065(4) 0.057(3) 0.066(4) 0.014(3) 0.004(3) 0.006(3)
C63 0.105(6) 0.060(4) 0.078(4) 0.027(3) 0.016(4) 0.022(4)
C64 0.094(6) 0.098(5) 0.049(3) 0.026(3) 0.013(3) 0.043(5)
C65 0.058(4) 0.117(5) 0.045(3) 0.023(3) -0.002(3) 0.028(4)
C66 0.061(4) 0.076(4) 0.048(3) 0.020(3) 0.006(3) 0.007(3)
C67A 0.054(14) 0.064(13) 0.069(10) 0.008(9) 0.020(9) -0.002(9)
C68A 0.069(14) 0.056(11) 0.095(11) -0.011(8) 0.000(10) 0.015(9)
C69A 0.133(18) 0.071(14) 0.140(17) -0.008(12) 0.041(15) 0.026(12)
C70A 0.15(2) 0.064(13) 0.123(16) -0.032(12) 0.055(16) 0.004(11)
C71A 0.13(2) 0.087(12) 0.104(14) 0.006(11) 0.078(13) -0.005(12)
C72A 0.101(16) 0.075(12) 0.079(13) 0.022(9) 0.054(12) 0.010(10)
C67B 0.065(11) 0.022(6) 0.083(8) 0.007(6) 0.016(7) -0.006(5)
C68B 0.081(12) 0.066(10) 0.116(11) 0.008(8) 0.012(9) 0.021(8)
C69B 0.135(14) 0.051(8) 0.135(14) 0.011(9) 0.045(10) 0.033(9)
C70B 0.182(18) 0.052(9) 0.113(10) 0.031(9) 0.071(11) 0.025(10)
C71B 0.17(2) 0.057(8) 0.077(7) 0.021(6) 0.051(10) 0.017(11)
C72B 0.128(15) 0.045(7) 0.061(7) 0.017(5) 0.024(8) 0.005(8)
C73 0.066(4) 0.051(3) 0.062(3) 0.018(3) -0.014(3) -0.012(3)
C74 0.097(5) 0.052(3) 0.085(4) 0.021(3) -0.008(4) -0.006(3)
C75 0.121(8) 0.063(4) 0.126(7) 0.037(4) -0.034(6) -0.020(5)
C76 0.121(8) 0.093(6) 0.103(6) 0.055(5) -0.046(6) -0.046(6)
C77 0.092(6) 0.137(7) 0.113(6) 0.064(6) -0.007(5) -0.026(6)
C78 0.083(6) 0.100(5) 0.110(6) 0.051(5) 0.003(5) -0.003(4)
C79 0.045(3) 0.046(3) 0.048(3) 0.009(2) 0.002(2) 0.002(2)
C80 0.067(4) 0.058(3) 0.052(3) 0.005(3) 0.000(3) 0.011(3)
C81 0.069(4) 0.085(4) 0.061(4) 0.023(3) -0.012(3) 0.000(4)
C82 0.077(5) 0.068(4) 0.097(5) 0.031(4) -0.008(4) 0.019(4)
C83 0.065(4) 0.060(4) 0.100(5) 0.003(3) 0.002(4) 0.021(3)
C84 0.056(4) 0.060(3) 0.058(3) 0.004(3) 0.004(3) 0.012(3)
C85 0.045(3) 0.056(3) 0.057(3) 0.013(3) -0.001(2) 0.004(3)
C86 0.060(4) 0.057(3) 0.064(3) 0.011(3) 0.005(3) 0.004(3)
C87 0.059(4) 0.056(3) 0.080(4) -0.005(3) -0.002(3) 0.000(3)
C88 0.063(4) 0.090(5) 0.067(4) -0.009(4) -0.017(3) 0.010(4)
C89 0.097(6) 0.117(6) 0.059(4) 0.023(4) -0.017(4) -0.010(5)
C90 0.089(5) 0.084(4) 0.063(4) 0.025(3) -0.021(3) -0.011(4)
C91 0.056(3) 0.041(3) 0.062(3) 0.011(2) -0.010(3) -0.007(2)
C92 0.066(4) 0.070(4) 0.071(4) 0.012(3) 0.004(3) -0.026(3)
C93 0.112(7) 0.095(5) 0.075(5) 0.017(4) 0.013(4) -0.042(5)
C94 0.181(10) 0.061(4) 0.078(5) 0.023(4) 0.003(6) -0.025(5)
C95 0.150(8) 0.045(3) 0.076(5) 0.013(3) -0.008(5) 0.003(4)
C96 0.090(5) 0.038(3) 0.064(3) 0.008(2) -0.009(3) -0.002(3)
C97 0.053(4) 0.111(6) 0.083(5) 0.010(4) 0.013(3) -0.002(4)
C98 0.079(5) 0.122(6) 0.106(6) 0.024(5) 0.032(4) 0.048(5)
C99 0.075(5) 0.102(5) 0.065(4) 0.003(4) 0.011(3) 0.007(4)
C10A 0.035(10) 0.044(6) 0.076(9) 0.010(7) 0.004(8) 0.020(6)
C11A 0.043(6) 0.062(6) 0.069(6) 0.028(5) 0.003(5) 0.016(5)
C12A 0.086(9) 0.086(7) 0.080(8) 0.035(6) 0.005(7) 0.026(7)
C13A 0.106(12) 0.073(7) 0.101(11) 0.038(7) 0.007(8) 0.040(9)
C14A 0.095(12) 0.043(7) 0.110(10) 0.022(6) 0.007(9) 0.020(7)
C15A 0.070(10) 0.043(6) 0.091(8) 0.007(5) -0.004(7) 0.026(7)
C16A 0.069(9) 0.085(10) 0.049(8) 0.011(7) -0.017(7) -0.003(7)
C17A 0.069(8) 0.045(6) 0.081(8) -0.005(5) -0.005(6) -0.001(6)
C18A 0.059(8) 0.092(9) 0.097(9) 0.011(7) 0.005(7) 0.012(7)
C10B 0.059(14) 0.054(9) 0.045(9) 0.016(8) 0.009(9) 0.010(8)
C11B 0.046(7) 0.053(6) 0.075(9) 0.016(6) 0.015(6) 0.020(6)
C12B 0.077(9) 0.065(7) 0.084(10) 0.029(7) -0.007(8) 0.023(6)
C13B 0.098(13) 0.062(7) 0.100(14) 0.036(9) -0.001(10) 0.018(7)
C14B 0.081(11) 0.046(7) 0.091(11) 0.016(7) 0.012(7) 0.012(7)
C15B 0.056(10) 0.045(7) 0.076(9) 0.012(6) 0.006(7) 0.020(6)
C18B 0.076(11) 0.076(10) 0.054(9) 0.007(7) -0.019(8) 0.008(8)

loop_
_atom_type_symbol
_atom_type_description
_atom_type_scat_dispersion_real
_atom_type_scat_dispersion_imag
_atom_type_scat_source
C C 0.0033 0.0016 'International Tables Vol C Tables 4.2.6.8 and 6.1.1.4'
H H 0.0000 0.0000 'International Tables Vol C Tables 4.2.6.8 and 6.1.1.4'
N N 0.0061 0.0033 'International Tables Vol C Tables 4.2.6.8 and 6.1.1.4'
O O 0.0106 0.0060 'International Tables Vol C Tables 4.2.6.8 and 6.1.1.4'
Sn Sn -0.6537 1.4246 'International Tables Vol C Tables 4.2.6.8 and 6.1.1.4'
Si Si 0.0817 0.0704 'International Tables Vol C Tables 4.2.6.8 and 6.1.1.4'

loop_
_exptl_crystal_face_index_h
_exptl_crystal_face_index_k
_exptl_crystal_face_index_l
_exptl_crystal_face_perp_dist
0 -1 1 0.042
0 1 1 0.024
0 0 -1 0.067
1 0 0 0.127
-1 0 0 0.191
0 1 -1 0.070

loop_
_geom_angle_atom_site_label_1
_geom_angle_atom_site_label_2
_geom_angle_atom_site_label_3
_geom_angle
O2 Sn1 O1 95.19(14)
O2 Sn1 C46 98.37(15)
O1 Sn1 C46 97.46(15)
O2 Sn1 C37 100.05(15)
O1 Sn1 C37 97.69(16)
C46 Sn1 C37 154.91(18)
O3 Sn2 O4 96.38(16)
O3 Sn2 C10A 100.1(3)
O4 Sn2 C10A 99.9(3)
O3 Sn2 C10B 96.0(3)
O4 Sn2 C10B 101.7(3)
C10A Sn2 C10B 4.3(5)
O3 Sn2 C91 101.88(17)
O4 Sn2 C91 96.75(18)
C10A Sn2 C91 150.6(3)
C10B Sn2 C91 152.6(4)
O1 Si1 C7 110.68(19)
O1 Si1 C13 110.0(2)
C7 Si1 C13 110.4(2)
O1 Si1 C1 110.8(2)
C7 Si1 C1 107.2(2)
C13 Si1 C1 107.5(2)
O2 Si2 C19 111.86(19)
O2 Si2 C31 110.18(19)
C19 Si2 C31 109.4(2)
O2 Si2 C25 111.8(2)
C19 Si2 C25 106.3(2)
C31 Si2 C25 107.1(2)
O3 Si3 C55A 113.47(19)
O3 Si3 C67A 112.1(8)
C55A Si3 C67A 100.4(8)
O3 Si3 C61 109.8(2)
C55A Si3 C61 109.0(2)
C67A Si3 C61 111.9(9)
O3 Si3 C55B 111.77(19)
C55A Si3 C55B 2.7
C67A Si3 C55B 103.1(8)
C61 Si3 C55B 108.1(2)
O3 Si3 C67B 113.1(6)
C55A Si3 C67B 105.7(5)
C67A Si3 C67B 7.0(12)
C61 Si3 C67B 105.5(6)
C55B Si3 C67B 108.4(5)
O4 Si4 C85 112.4(2)
O4 Si4 C79 109.3(2)
C85 Si4 C79 105.4(2)
O4 Si4 C73 110.8(2)
C85 Si4 C73 106.1(2)
C79 Si4 C73 112.8(3)
Si1 O1 Sn1 172.9(2)
Si2 O2 Sn1 175.0(2)
Si3 O3 Sn2 177.5(3)
Si4 O4 Sn2 172.1(2)
C43 N1 C44 110.4(5)
C43 N1 C45 109.7(4)
C44 N1 C45 107.7(4)
C52 N2 C53 111.6(4)
C52 N2 C54 108.5(4)
C53 N2 C54 108.4(5)
C97 N3 C99 108.7(5)
C97 N3 C98 110.7(5)
C99 N3 C98 109.6(5)
C16A N4A C17A 109.6(10)
C16A N4A C18A 108.4(10)
C17A N4A C18A 108.6(10)
C18B N4B C16B 109.6(11)
C18B N4B C17B 110.5(10)
C16B N4B C17B 109.1(11)
C6 C1 C2 116.3(5)
C6 C1 Si1 122.9(4)
C2 C1 Si1 120.5(4)
C1 C2 C3 121.6(6)
C1 C2 H2 119.2
C3 C2 H2 119.2
C4 C3 C2 120.5(6)
C4 C3 H3 119.8
C2 C3 H3 119.8
C5 C4 C3 118.7(7)
C5 C4 H4 120.7
C3 C4 H4 120.7
C4 C5 C6 121.8(7)
C4 C5 H5 119.1
C6 C5 H5 119.1
C1 C6 C5 121.1(7)
C1 C6 H6 119.5
C5 C6 H6 119.5
C12 C7 C8 116.4(4)
C12 C7 Si1 120.9(3)
C8 C7 Si1 122.7(4)
C9 C8 C7 122.4(5)
C9 C8 H8 118.8
C7 C8 H8 118.8
C8 C9 C10 120.4(5)
C8 C9 H9 119.8
C10 C9 H9 119.8
C9 C10 C11 118.6(5)
C9 C10 H10 120.7
C11 C10 H10 120.7
C12 C11 C10 120.6(5)
C12 C11 H11 119.7
C10 C11 H11 119.7
C11 C12 C7 121.7(4)
C11 C12 H12 119.2
C7 C12 H12 119.2
C14 C13 C18 117.3(5)
C14 C13 Si1 121.5(4)
C18 C13 Si1 121.3(4)
C15 C14 C13 122.8(7)
C15 C14 H14 118.6
C13 C14 H14 118.6
C16 C15 C14 119.4(8)
C16 C15 H15 120.3
C14 C15 H15 120.3
C15 C16 C17 120.4(7)
C15 C16 H16 119.8
C17 C16 H16 119.8
C16 C17 C18 120.6(7)
C16 C17 H17 119.7
C18 C17 H17 119.7
C13 C18 C17 119.5(7)
C13 C18 H18 120.2
C17 C18 H18 120.2
C20 C19 C24 115.9(5)
C20 C19 Si2 121.6(4)
C24 C19 Si2 122.6(4)
C21 C20 C19 121.9(5)
C21 C20 H20 119.1
C19 C20 H20 119.1
C22 C21 C20 120.4(6)
C22 C21 H21 119.8
C20 C21 H21 119.8
C21 C22 C23 120.1(6)
C21 C22 H22 120.0
C23 C22 H22 120.0
C24 C23 C22 119.5(6)
C24 C23 H23 120.2
C22 C23 H23 120.2
C23 C24 C19 122.2(5)
C23 C24 H24 118.9
C19 C24 H24 118.9
C26 C25 C30 117.3(5)
C26 C25 Si2 122.5(4)
C30 C25 Si2 120.2(4)
C25 C26 C27 121.1(5)
C25 C26 H26 119.5
C27 C26 H26 119.5
C28 C27 C26 120.6(6)
C28 C27 H27 119.7
C26 C27 H27 119.7
C27 C28 C29 119.9(6)
C27 C28 H28 120.0
C29 C28 H28 120.0
C28 C29 C30 120.1(6)
C28 C29 H29 119.9
C30 C29 H29 119.9
C29 C30 C25 120.9(6)
C29 C30 H30 119.6
C25 C30 H30 119.6
C32 C31 C36 116.9(4)
C32 C31 Si2 121.5(4)
C36 C31 Si2 121.6(4)
C33 C32 C31 121.8(5)
C33 C32 H32 119.1
C31 C32 H32 119.1
C34 C33 C32 120.2(6)
C34 C33 H33 119.9
C32 C33 H33 119.9
C33 C34 C35 119.7(5)
C33 C34 H34 120.1
C35 C34 H34 120.1
C34 C35 C36 120.2(6)
C34 C35 H35 119.9
C36 C35 H35 119.9
C35 C36 C31 121.2(5)
C35 C36 H36 119.4
C31 C36 H36 119.4
C42 C37 C38 119.7(4)
C42 C37 Sn1 120.6(3)
C38 C37 Sn1 119.5(4)
C37 C38 C39 118.6(5)
C37 C38 C43 119.8(5)
C39 C38 C43 121.6(5)
C40 C39 C38 120.7(6)
C40 C39 H39 119.6
C38 C39 H39 119.6
C39 C40 C41 120.5(5)
C39 C40 H40 119.7
C41 C40 H40 119.7
C40 C41 C42 119.2(6)
C40 C41 H41 120.4
C42 C41 H41 120.4
C41 C42 C37 121.3(5)
C41 C42 H42 119.4
C37 C42 H42 119.4
N1 C43 C38 111.2(4)
N1 C43 H43A 109.4
C38 C43 H43A 109.4
N1 C43 H43B 109.4
C38 C43 H43B 109.4
H43A C43 H43B 108.0
N1 C44 H44A 109.5
N1 C44 H44B 109.5
H44A C44 H44B 109.5
N1 C44 H44C 109.5
H44A C44 H44C 109.5
H44B C44 H44C 109.5
N1 C45 H45A 109.5
N1 C45 H45B 109.5
H45A C45 H45B 109.5
N1 C45 H45C 109.5
H45A C45 H45C 109.5
H45B C45 H45C 109.5
C51 C46 C47 119.5(4)
C51 C46 Sn1 122.3(3)
C47 C46 Sn1 118.2(3)
C46 C47 C48 118.6(5)
C46 C47 C52 120.0(4)
C48 C47 C52 121.4(4)
C49 C48 C47 120.8(5)
C49 C48 H48 119.6
C47 C48 H48 119.6
C50 C49 C48 120.6(5)
C50 C49 H49 119.7
C48 C49 H49 119.7
C49 C50 C51 119.8(5)
C49 C50 H50 120.1
C51 C50 H50 120.1
C46 C51 C50 120.6(5)
C46 C51 H51 119.7
C50 C51 H51 119.7
N2 C52 C47 110.2(4)
N2 C52 H52A 109.6
C47 C52 H52A 109.6
N2 C52 H52B 109.6
C47 C52 H52B 109.6
H52A C52 H52B 108.1
N2 C53 H53A 109.5
N2 C53 H53B 109.5
H53A C53 H53B 109.5
N2 C53 H53C 109.5
H53A C53 H53C 109.5
H53B C53 H53C 109.5
N2 C54 H54A 109.5
N2 C54 H54B 109.5
H54A C54 H54B 109.5
N2 C54 H54C 109.5
H54A C54 H54C 109.5
H54B C54 H54C 109.5
C56A C55A C60A 120.0
C56A C55A Si3 116.75(11)
C60A C55A Si3 123.19(12)
C57A C56A C55A 120.0
C57A C56A H56A 120.0
C55A C56A H56A 120.0
C56A C57A C58A 120.0
C56A C57A H57A 120.0
C58A C57A H57A 120.0
C59A C58A C57A 120.0
C59A C58A H58A 120.0
C57A C58A H58A 120.0
C58A C59A C60A 120.0
C58A C59A H59A 120.0
C60A C59A H59A 120.0
C59A C60A C55A 120.0
C59A C60A H60A 120.0
C55A C60A H60A 120.0
C56B C55B C60B 120.0
C56B C55B Si3 121.94(11)
C60B C55B Si3 117.95(11)
C57B C56B C55B 120.0
C57B C56B H56B 120.0
C55B C56B H56B 120.0
C56B C57B C58B 120.0
C56B C57B H57B 120.0
C58B C57B H57B 120.0
C59B C58B C57B 120.0
C59B C58B H58B 120.0
C57B C58B H58B 120.0
C58B C59B C60B 120.0
C58B C59B H59B 120.0
C60B C59B H59B 120.0
C59B C60B C55B 120.0
C59B C60B H60B 120.0
C55B C60B H60B 120.0
C62 C61 C66 117.2(5)
C62 C61 Si3 120.8(4)
C66 C61 Si3 122.1(4)
C61 C62 C63 120.9(6)
C61 C62 H62 119.5
C63 C62 H62 119.5
C64 C63 C62 121.1(7)
C64 C63 H63 119.5
C62 C63 H63 119.5
C63 C64 C65 120.1(6)
C63 C64 H64 119.9
C65 C64 H64 119.9
C64 C65 C66 119.2(6)
C64 C65 H65 120.4
C66 C65 H65 120.4
C65 C66 C61 121.6(6)
C65 C66 H66 119.2
C61 C66 H66 119.2
C68A C67A C72A 120.0
C68A C67A Si3 119.7(13)
C72A C67A Si3 119.8(13)
C69A C68A C67A 120.0
C69A C68A H68A 120.0
C67A C68A H68A 120.0
C68A C69A C70A 120.0
C68A C69A H69A 120.0
C70A C69A H69A 120.0
C71A C70A C69A 120.0
C71A C70A H70A 120.0
C69A C70A H70A 120.0
C72A C71A C70A 120.0
C72A C71A H71A 120.0
C70A C71A H71A 120.0
C71A C72A C67A 120.0
C71A C72A H72A 120.0
C67A C72A H72A 120.0
C68B C67B C72B 120.0
C68B C67B Si3 120.1(10)
C72B C67B Si3 119.9(10)
C69B C68B C67B 120.0
C69B C68B H68B 120.0
C67B C68B H68B 120.0
C68B C69B C70B 120.0
C68B C69B H69B 120.0
C70B C69B H69B 120.0
C69B C70B C71B 120.0
C69B C70B H70B 120.0
C71B C70B H70B 120.0
C72B C71B C70B 120.0
C72B C71B H71B 120.0
C70B C71B H71B 120.0
C71B C72B C67B 120.0
C71B C72B H72B 120.0
C67B C72B H72B 120.0
C78 C73 C74 117.0(6)
C78 C73 Si4 122.7(5)
C74 C73 Si4 120.2(5)
C75 C74 C73 121.5(8)
C75 C74 H74 119.3
C73 C74 H74 119.3
C76 C75 C74 119.6(8)
C76 C75 H75 120.2
C74 C75 H75 120.2
C75 C76 C77 121.9(8)
C75 C76 H76 119.1
C77 C76 H76 119.1
C76 C77 C78 118.2(8)
C76 C77 H77 120.9
C78 C77 H77 120.9
C73 C78 C77 121.9(8)
C73 C78 H78 119.1
C77 C78 H78 119.1
C80 C79 C84 115.5(5)
C80 C79 Si4 121.0(4)
C84 C79 Si4 123.4(4)
C81 C80 C79 122.6(5)
C81 C80 H80 118.7
C79 C80 H80 118.7
C82 C81 C80 119.7(6)
C82 C81 H81 120.2
C80 C81 H81 120.2
C83 C82 C81 119.9(6)
C83 C82 H82 120.1
C81 C82 H82 120.1
C82 C83 C84 119.8(6)
C82 C83 H83 120.1
C84 C83 H83 120.1
C83 C84 C79 122.5(5)
C83 C84 H84 118.7
C79 C84 H84 118.7
C86 C85 C90 116.0(5)
C86 C85 Si4 120.8(4)
C90 C85 Si4 123.1(4)
C87 C86 C85 122.5(5)
C87 C86 H86 118.7
C85 C86 H86 118.7
C86 C87 C88 120.5(6)
C86 C87 H87 119.8
C88 C87 H87 119.8
C89 C88 C87 118.4(6)
C89 C88 H88 120.8
C87 C88 H88 120.8
C88 C89 C90 122.1(6)
C88 C89 H89 119.0
C90 C89 H89 119.0
C89 C90 C85 120.4(6)
C89 C90 H90 119.8
C85 C90 H90 119.8
C96 C91 C92 120.5(5)
C96 C91 Sn2 119.5(4)
C92 C91 Sn2 119.7(4)
C91 C92 C93 118.1(7)
C91 C92 C97 119.7(5)
C93 C92 C97 122.2(7)
C94 C93 C92 120.9(7)
C94 C93 H93 119.6
C92 C93 H93 119.6
C93 C94 C95 121.0(7)
C93 C94 H94 119.5
C95 C94 H94 119.5
C94 C95 C96 119.6(7)
C94 C95 H95 120.2
C96 C95 H95 120.2
C91 C96 C95 119.9(7)
C91 C96 H96 120.1
C95 C96 H96 120.1
N3 C97 C92 110.8(5)
N3 C97 H97A 109.5
C92 C97 H97A 109.5
N3 C97 H97B 109.5
C92 C97 H97B 109.5
H97A C97 H97B 108.1
N3 C98 H98A 109.5
N3 C98 H98B 109.5
H98A C98 H98B 109.5
N3 C98 H98C 109.5
H98A C98 H98C 109.5
H98B C98 H98C 109.5
N3 C99 H99A 109.5
N3 C99 H99B 109.5
H99A C99 H99B 109.5
N3 C99 H99C 109.5
H99A C99 H99C 109.5
H99B C99 H99C 109.5
C11A C10A C15A 120.0
C11A C10A Sn2 116.2(5)
C15A C10A Sn2 123.3(6)
C12A C11A C10A 120.0
C12A C11A C16A 120.2(7)
C10A C11A C16A 119.6(7)
C11A C12A C13A 120.0
C11A C12A H12A 120.0
C13A C12A H12A 120.0
C12A C13A C14A 120.0
C12A C13A H13A 120.0
C14A C13A H13A 120.0
C15A C14A C13A 120.0
C15A C14A H14A 120.0
C13A C14A H14A 120.0
C14A C15A C10A 120.0
C14A C15A H15A 120.0
C10A C15A H15A 120.0
N4A C16A C11A 110.2(10)
N4A C16A H16A 109.6
C11A C16A H16A 109.6
N4A C16A H16B 109.6
C11A C16A H16B 109.6
H16A C16A H16B 108.1
N4A C17A H17A 109.5
N4A C17A H17B 109.5
H17A C17A H17B 109.5
N4A C17A H17C 109.5
H17A C17A H17C 109.5
H17B C17A H17C 109.5
N4A C18A H18A 109.5
N4A C18A H18B 109.5
H18A C18A H18B 109.5
N4A C18A H18C 109.5
H18A C18A H18C 109.5
H18B C18A H18C 109.5
C11B C10B C15B 120.0
C11B C10B Sn2 121.1(7)
C15B C10B Sn2 118.9(7)
C10B C11B C12B 120.0
C10B C11B C16B 119.8(8)
C12B C11B C16B 120.2(8)
C13B C12B C11B 120.0
C13B C12B H12B 120.0
C11B C12B H12B 120.0
C14B C13B C12B 120.0
C14B C13B H13B 120.0
C12B C13B H13B 120.0
C13B C14B C15B 120.0
C13B C14B H14B 120.0
C15B C14B H14B 120.0
C14B C15B C10B 120.0
C14B C15B H15B 120.0
C10B C15B H15B 120.0
N4B C18B H18D 109.5
N4B C18B H18E 109.5
H18D C18B H18E 109.5
N4B C18B H18F 109.5
H18D C18B H18F 109.5
H18E C18B H18F 109.5
N4B C17B H17D 109.5
N4B C17B H17E 109.5
H17D C17B H17E 109.5
N4B C17B H17F 109.5
H17D C17B H17F 109.5
H17E C17B H17F 109.5
N4B C16B C11B 108.9(9)
N4B C16B H16C 109.9
C11B C16B H16C 109.9
N4B C16B H16D 109.9
C11B C16B H16D 109.9
H16C C16B H16D 108.3

loop_
_geom_bond_atom_site_label_1
_geom_bond_atom_site_label_2
_geom_bond_distance
Sn1 O2 1.997(3)
Sn1 O1 2.008(3)
Sn1 C46 2.117(4)
Sn1 C37 2.136(4)
Sn2 O3 1.987(4)
Sn2 O4 2.005(4)
Sn2 C10A 2.104(7)
Sn2 C10B 2.121(9)
Sn2 C91 2.138(5)
Si1 O1 1.590(3)
Si1 C7 1.869(5)
Si1 C13 1.871(5)
Si1 C1 1.874(5)
Si2 O2 1.592(3)
Si2 C19 1.860(5)
Si2 C31 1.883(4)
Si2 C25 1.884(5)
Si3 O3 1.594(4)
Si3 C55A 1.846(3)
Si3 C67A 1.852(18)
Si3 C61 1.881(5)
Si3 C55B 1.884(3)
Si3 C67B 1.925(13)
Si4 O4 1.590(4)
Si4 C85 1.876(5)
Si4 C79 1.877(5)
Si4 C73 1.877(5)
N1 C43 1.464(7)
N1 C44 1.469(6)
N1 C45 1.473(6)
N2 C52 1.463(7)
N2 C53 1.468(6)
N2 C54 1.470(5)
N3 C97 1.454(8)
N3 C99 1.461(7)
N3 C98 1.466(7)
N4A C16A 1.459(12)
N4A C17A 1.473(11)
N4A C18A 1.471(13)
N4B C18B 1.457(13)
N4B C16B 1.465(12)
N4B C17B 1.467(12)
C1 C6 1.364(7)
C1 C2 1.381(7)
C2 C3 1.384(8)
C2 H2 0.9500
C3 C4 1.350(9)
C3 H3 0.9500
C4 C5 1.333(11)
C4 H4 0.9500
C5 C6 1.386(9)
C5 H5 0.9500
C6 H6 0.9500
C7 C12 1.393(6)
C7 C8 1.402(6)
C8 C9 1.361(7)
C8 H8 0.9500
C9 C10 1.387(8)
C9 H9 0.9500
C10 C11 1.387(7)
C10 H10 0.9500
C11 C12 1.376(7)
C11 H11 0.9500
C12 H12 0.9500
C13 C14 1.396(8)
C13 C18 1.399(7)
C14 C15 1.369(9)
C14 H14 0.9500
C15 C16 1.362(11)
C15 H15 0.9500
C16 C17 1.377(12)
C16 H16 0.9500
C17 C18 1.402(9)
C17 H17 0.9500
C18 H18 0.9500
C19 C20 1.398(6)
C19 C24 1.400(7)
C20 C21 1.374(8)
C20 H20 0.9500
C21 C22 1.357(9)
C21 H21 0.9500
C22 C23 1.377(9)
C22 H22 0.9500
C23 C24 1.375(8)
C23 H23 0.9500
C24 H24 0.9500
C25 C26 1.377(7)
C25 C30 1.391(7)
C26 C27 1.383(8)
C26 H26 0.9500
C27 C28 1.351(10)
C27 H27 0.9500
C28 C29 1.360(10)
C28 H28 0.9500
C29 C30 1.385(7)
C29 H29 0.9500
C30 H30 0.9500
C31 C32 1.388(7)
C31 C36 1.395(7)
C32 C33 1.382(7)
C32 H32 0.9500
C33 C34 1.361(9)
C33 H33 0.9500
C34 C35 1.377(8)
C34 H34 0.9500
C35 C36 1.380(7)
C35 H35 0.9500
C36 H36 0.9500
C37 C42 1.378(6)
C37 C38 1.384(7)
C38 C39 1.395(7)
C38 C43 1.500(7)
C39 C40 1.367(8)
C39 H39 0.9500
C40 C41 1.371(9)
C40 H40 0.9500
C41 C42 1.372(7)
C41 H41 0.9500
C42 H42 0.9500
C43 H43A 0.9900
C43 H43B 0.9900
C44 H44A 0.9800
C44 H44B 0.9800
C44 H44C 0.9800
C45 H45A 0.9800
C45 H45B 0.9800
C45 H45C 0.9800
C46 C51 1.373(6)
C46 C47 1.396(6)
C47 C48 1.396(7)
C47 C52 1.499(7)
C48 C49 1.363(8)
C48 H48 0.9500
C49 C50 1.356(8)
C49 H49 0.9500
C50 C51 1.389(7)
C50 H50 0.9500
C51 H51 0.9500
C52 H52A 0.9900
C52 H52B 0.9900
C53 H53A 0.9800
C53 H53B 0.9800
C53 H53C 0.9800
C54 H54A 0.9800
C54 H54B 0.9800
C54 H54C 0.9800
C55A C56A 1.3900
C55A C60A 1.3900
C56A C57A 1.3900
C56A H56A 0.9500
C57A C58A 1.3900
C57A H57A 0.9500
C58A C59A 1.3900
C58A H58A 0.9500
C59A C60A 1.3900
C59A H59A 0.9500
C60A H60A 0.9500
C55B C56B 1.3900
C55B C60B 1.3900
C56B C57B 1.3900
C56B H56B 0.9500
C57B C58B 1.3900
C57B H57B 0.9500
C58B C59B 1.3900
C58B H58B 0.9500
C59B C60B 1.3900
C59B H59B 0.9500
C60B H60B 0.9500
C61 C62 1.382(7)
C61 C66 1.395(7)
C62 C63 1.385(8)
C62 H62 0.9500
C63 C64 1.352(10)
C63 H63 0.9500
C64 C65 1.374(9)
C64 H64 0.9500
C65 C66 1.392(8)
C65 H65 0.9500
C66 H66 0.9500
C67A C68A 1.3900
C67A C72A 1.3900
C68A C69A 1.3900
C68A H68A 0.9500
C69A C70A 1.3900
C69A H69A 0.9500
C70A C71A 1.3900
C70A H70A 0.9500
C71A C72A 1.3900
C71A H71A 0.9500
C72A H72A 0.9500
C67B C68B 1.3900
C67B C72B 1.3900
C68B C69B 1.3900
C68B H68B 0.9500
C69B C70B 1.3900
C69B H69B 0.9500
C70B C71B 1.3900
C70B H70B 0.9500
C71B C72B 1.3900
C71B H71B 0.9500
C72B H72B 0.9500
C73 C78 1.365(9)
C73 C74 1.391(8)
C74 C75 1.381(9)
C74 H74 0.9500
C75 C76 1.341(12)
C75 H75 0.9500
C76 C77 1.357(12)
C76 H76 0.9500
C77 C78 1.407(10)
C77 H77 0.9500
C78 H78 0.9500
C79 C80 1.391(7)
C79 C84 1.392(7)
C80 C81 1.372(7)
C80 H80 0.9500
C81 C82 1.368(9)
C81 H81 0.9500
C82 C83 1.368(9)
C82 H82 0.9500
C83 C84 1.369(8)
C83 H83 0.9500
C84 H84 0.9500
C85 C86 1.395(7)
C85 C90 1.395(7)
C86 C87 1.369(8)
C86 H86 0.9500
C87 C88 1.372(8)
C87 H87 0.9500
C88 C89 1.354(9)
C88 H88 0.9500
C89 C90 1.391(9)
C89 H89 0.9500
C90 H90 0.9500
C91 C96 1.382(8)
C91 C92 1.385(8)
C92 C93 1.398(9)
C92 C97 1.504(9)
C93 C94 1.356(11)
C93 H93 0.9500
C94 C95 1.361(11)
C94 H94 0.9500
C95 C96 1.386(8)
C95 H95 0.9500
C96 H96 0.9500
C97 H97A 0.9900
C97 H97B 0.9900
C98 H98A 0.9800
C98 H98B 0.9800
C98 H98C 0.9800
C99 H99A 0.9800
C99 H99B 0.9800
C99 H99C 0.9800
C10A C11A 1.3900
C10A C15A 1.3900
C11A C12A 1.3900
C11A C16A 1.499(12)
C12A C13A 1.3900
C12A H12A 0.9500
C13A C14A 1.3900
C13A H13A 0.9500
C14A C15A 1.3900
C14A H14A 0.9500
C15A H15A 0.9500
C16A H16A 0.9900
C16A H16B 0.9900
C17A H17A 0.9800
C17A H17B 0.9800
C17A H17C 0.9800
C18A H18A 0.9800
C18A H18B 0.9800
C18A H18C 0.9800
C10B C11B 1.3900
C10B C15B 1.3900
C11B C12B 1.3900
C11B C16B 1.512(12)
C12B C13B 1.3900
C12B H12B 0.9500
C13B C14B 1.3900
C13B H13B 0.9500
C14B C15B 1.3900
C14B H14B 0.9500
C15B H15B 0.9500
C18B H18D 0.9800
C18B H18E 0.9800
C18B H18F 0.9800
C17B H17D 0.9800
C17B H17E 0.9800
C17B H17F 0.9800
C16B H16C 0.9900
C16B H16D 0.9900
